data_4111872
loop_
_publ_author_name
'Vadapalli Chandrasekhar'
'Pakkirisamy Thilagar'
'James F. Bickley'
'Alexander Steiner'

_publ_section_title
;
 Alternating Hydrophilic and Hydrophobic Pockets in the Channel Structures
 of Organostannoxane Prismanes: Preferential Confinement of Guest
 Molecules
;
_journal_name_full 'Journal of the American Chemical Society'
_journal_page_first 11556
_journal_page_last 11557
_journal_paper_doi 10.1021/ja052776b
_journal_volume 127
_journal_year 2005
_chemical_formula_sum 'C109 H112 Cl3 O27 Sn6'
_chemical_formula_weight 2672.48
_chemical_name_systematic
; 
 ? 
;
_space_group_IT_number 2
_symmetry_cell_setting triclinic
_symmetry_space_group_name_Hall '-P 1'
_symmetry_space_group_name_H-M 'P -1'
_atom_sites_solution_hydrogens geom
_atom_sites_solution_primary direct
_atom_sites_solution_secondary difmap
_audit_creation_method SHELXL-97
_cell_angle_alpha 86.44(2)
_cell_angle_beta 88.20(2)
_cell_angle_gamma 64.628(17)
_cell_formula_units_Z 2
_cell_length_a 16.387(3)
_cell_length_b 17.701(3)
_cell_length_c 22.903(4)
_cell_measurement_temperature 200(2)
_cell_volume 5991(2)
_computing_structure_refinement 'SHELXL-97 (Sheldrick, 1997)'
_computing_structure_solution 'SHELXS-97 (Sheldrick, 1990)'
_diffrn_ambient_temperature 200(2)
_diffrn_measured_fraction_theta_full 0.945
_diffrn_measured_fraction_theta_max 0.945
_diffrn_measurement_device_type 'Stoe IPDS'
_diffrn_radiation_monochromator graphite
_diffrn_radiation_source 'fine-focus sealed tube'
_diffrn_radiation_type MoK\a
_diffrn_radiation_wavelength 0.71073
_diffrn_reflns_av_R_equivalents 0.0643
_diffrn_reflns_av_sigmaI/netI 0.0970
_diffrn_reflns_limit_h_max 16
_diffrn_reflns_limit_h_min -17
_diffrn_reflns_limit_k_max 18
_diffrn_reflns_limit_k_min -19
_diffrn_reflns_limit_l_max 24
_diffrn_reflns_limit_l_min -24
_diffrn_reflns_number 32304
_diffrn_reflns_theta_full 22.49
_diffrn_reflns_theta_max 22.49
_diffrn_reflns_theta_min 4.13
_exptl_absorpt_coefficient_mu 1.365
_exptl_absorpt_correction_type 'not applied'
_exptl_crystal_colour colourless
_exptl_crystal_density_diffrn 1.481
_exptl_crystal_description prism
_exptl_crystal_F_000 2666
_exptl_crystal_size_max 0.3
_exptl_crystal_size_mid 0.2
_exptl_crystal_size_min 0.2
_refine_diff_density_max 1.353
_refine_diff_density_min -0.848
_refine_diff_density_rms 0.111
_refine_ls_extinction_method none
_refine_ls_goodness_of_fit_ref 0.865
_refine_ls_hydrogen_treatment mixed
_refine_ls_matrix_type full
_refine_ls_number_parameters 1321
_refine_ls_number_reflns 14780
_refine_ls_number_restraints 450
_refine_ls_restrained_S_all 0.876
_refine_ls_R_factor_all 0.0897
_refine_ls_R_factor_gt 0.0487
_refine_ls_shift/su_max 0.001
_refine_ls_shift/su_mean 0.000
_refine_ls_structure_factor_coef Fsqd
_refine_ls_weighting_details 'calc w=1/[\s^2^(Fo^2^)+(0.0725P)^2^+0.0000P] where P=(Fo^2^+2Fc^2^)/3'
_refine_ls_weighting_scheme calc
_refine_ls_wR_factor_gt 0.1197
_refine_ls_wR_factor_ref 0.1314
_reflns_number_gt 8437
_reflns_number_total 14780
_reflns_threshold_expression >2sigma(I)
_cod_data_source_file ja052776bsi20050707_124302.cif
_cod_data_source_block "'compound3'"
_cod_original_cell_volume 5990.9(18)
_cod_database_code 4111872

loop_
_symmetry_equiv_pos_as_xyz
'x, y, z'
'-x, -y, -z'

loop_
_atom_site_label
_atom_site_type_symbol
_atom_site_fract_x
_atom_site_fract_y
_atom_site_fract_z
_atom_site_U_iso_or_equiv
_atom_site_adp_type
_atom_site_occupancy
_atom_site_symmetry_multiplicity
_atom_site_calc_flag
_atom_site_refinement_flags
_atom_site_disorder_assembly
_atom_site_disorder_group
Sn1 Sn 0.33042(4) 0.16486(4) 0.82824(3) 0.04200(19) Uani 1 1 d . . .
Sn2 Sn 0.49810(4) -0.02947(4) 0.83415(3) 0.04011(18) Uani 1 1 d . . .
Sn3 Sn 0.07178(5) 0.03778(5) 0.80604(3) 0.0551(2) Uani 1 1 d . B .
Sn4 Sn 0.23759(5) -0.15758(5) 0.81777(3) 0.0505(2) Uani 1 1 d . D .
Sn5 Sn 0.23823(5) 0.10635(4) 0.60452(3) 0.04115(18) Uani 1 1 d . F .
Sn6 Sn 0.39959(4) -0.09068(4) 0.61383(2) 0.03689(17) Uani 1 1 d . H .
O1 O 0.4115(4) 0.0655(4) 0.7766(2) 0.0396(15) Uani 1 1 d . . .
H1 H 0.4093 0.0640 0.7353 0.048 Uiso 1 1 calc R . .
O2 O 0.4048(4) 0.0639(4) 0.8857(3) 0.0520(17) Uani 1 1 d . . .
H2 H 0.3979 0.0607 0.9270 0.062 Uiso 1 1 calc R . .
O3 O 0.2055(4) -0.0332(4) 0.8338(3) 0.0514(17) Uani 1 1 d . . .
H3 H 0.2439 -0.0126 0.8504 0.062 Uiso 1 1 calc R . .
O4 O 0.1116(5) -0.0843(4) 0.7776(3) 0.061(2) Uani 1 1 d . . .
H4 H 0.0797 -0.1025 0.7522 0.073 Uiso 1 1 calc R . .
O5 O 0.2690(4) -0.0144(4) 0.6411(2) 0.0400(15) Uani 1 1 d . . .
H5 H 0.2308 -0.0310 0.6654 0.048 Uiso 1 1 calc R . .
O6 O 0.3760(4) 0.0332(4) 0.5883(2) 0.0433(15) Uani 1 1 d . . .
H6 H 0.4188 0.0521 0.5727 0.052 Uiso 1 1 calc R . .
O11 O 0.2323(4) 0.2305(4) 0.8846(3) 0.0568(19) Uani 1 1 d . . .
O12 O 0.2336(4) 0.1116(4) 0.8220(3) 0.0434(16) Uani 1 1 d . . .
O13 O 0.0858(4) 0.1472(4) 0.8327(3) 0.0549(18) Uani 1 1 d . . .
O21 O 0.5379(4) -0.1247(4) 0.8961(3) 0.0507(17) Uani 1 1 d . . .
O22 O 0.3969(4) -0.0760(4) 0.8274(2) 0.0415(15) Uani 1 1 d . . .
O23 O 0.3706(4) -0.1893(4) 0.8513(3) 0.0496(17) Uani 1 1 d . . .
O31 O -0.0324(4) 0.0998(5) 0.7509(3) 0.065(2) Uani 1 1 d . . .
O32 O 0.1381(4) 0.0613(4) 0.7279(3) 0.0470(17) Uani 1 1 d . . .
O33 O 0.1079(4) 0.1469(4) 0.6481(3) 0.0541(17) Uani 1 1 d . . .
O41 O 0.2723(5) -0.2616(4) 0.7743(3) 0.0587(19) Uani 1 1 d . . .
O42 O 0.2972(4) -0.1303(4) 0.7386(3) 0.0451(16) Uani 1 1 d . . .
O43 O 0.3917(4) -0.1945(4) 0.6662(3) 0.0450(16) Uani 1 1 d . . .
O51 O 0.2450(5) 0.2173(4) 0.5935(3) 0.0540(18) Uani 1 1 d . . .
O52 O 0.2743(4) 0.1252(4) 0.6915(2) 0.0377(14) Uani 1 1 d . . .
O53 O 0.2619(4) 0.2282(4) 0.7475(3) 0.0477(17) Uani 1 1 d . . .
O61 O 0.5361(4) -0.1431(4) 0.6092(2) 0.0419(15) Uani 1 1 d . . .
O62 O 0.4377(4) -0.0650(4) 0.6975(2) 0.0362(14) Uani 1 1 d . . .
O63 O 0.5539(4) -0.1043(4) 0.7584(2) 0.0414(15) Uani 1 1 d . . .
C11 C 0.4064(7) 0.2373(6) 0.8282(5) 0.065(3) Uani 1 1 d DU . .
H11A H 0.4370 0.2272 0.8664 0.078 Uiso 1 1 calc R . .
H11B H 0.4538 0.2176 0.7976 0.078 Uiso 1 1 calc R . .
C12 C 0.3501(9) 0.3313(7) 0.8174(6) 0.089(4) Uani 1 1 d DU . .
H12A H 0.3206 0.3414 0.7788 0.106 Uiso 1 1 calc R . .
H12B H 0.3019 0.3507 0.8475 0.106 Uiso 1 1 calc R . .
C13 C 0.4030(11) 0.3836(9) 0.8185(7) 0.121(5) Uani 1 1 d DU . .
H13A H 0.4309 0.3744 0.8576 0.145 Uiso 1 1 calc R . .
H13B H 0.4528 0.3622 0.7895 0.145 Uiso 1 1 calc R . .
C14 C 0.3526(16) 0.4741(10) 0.8063(10) 0.188(10) Uani 1 1 d DU . .
H14A H 0.3936 0.5010 0.8081 0.282 Uiso 1 1 calc R . .
H14B H 0.3045 0.4970 0.8356 0.282 Uiso 1 1 calc R . .
H14C H 0.3260 0.4847 0.7673 0.282 Uiso 1 1 calc R . .
C21 C 0.6114(8) 0.0002(8) 0.8375(4) 0.069(3) Uani 1 1 d DU . .
H21A H 0.6046 0.0317 0.8729 0.083 Uiso 1 1 calc R . .
H21B H 0.6663 -0.0532 0.8428 0.083 Uiso 1 1 calc R . .
C22 C 0.6281(10) 0.0504(11) 0.7854(6) 0.123(5) Uani 1 1 d DU . .
H22A H 0.6340 0.0203 0.7494 0.147 Uiso 1 1 calc R . .
H22B H 0.5751 0.1053 0.7807 0.147 Uiso 1 1 calc R . .
C23 C 0.7117(11) 0.0647(13) 0.7921(7) 0.145(7) Uani 1 1 d DU . .
H23A H 0.7125 0.0799 0.8329 0.174 Uiso 1 1 calc R . .
H23B H 0.7646 0.0104 0.7875 0.174 Uiso 1 1 calc R . .
C24 C 0.7254(11) 0.1232(10) 0.7562(8) 0.129(6) Uani 1 1 d DU . .
H24A H 0.7821 0.1249 0.7667 0.194 Uiso 1 1 calc R . .
H24B H 0.6752 0.1784 0.7608 0.194 Uiso 1 1 calc R . .
H24C H 0.7288 0.1082 0.7154 0.194 Uiso 1 1 calc R . .
C31 C -0.0015(9) 0.0299(9) 0.8822(6) 0.096(4) Uani 1 1 d DU . .
H31A H -0.0437 0.0067 0.8711 0.115 Uiso 1 1 calc R A 1
H31B H 0.0421 -0.0117 0.9101 0.115 Uiso 1 1 calc R A 1
C32 C -0.0553(14) 0.1071(11) 0.9149(9) 0.111(8) Uiso 0.70(3) 1 d PDU B 1
H32A H -0.0151 0.1333 0.9247 0.133 Uiso 0.70(3) 1 calc PR B 1
H32B H -0.0772 0.0906 0.9521 0.133 Uiso 0.70(3) 1 calc PR B 1
C33 C -0.1349(15) 0.1709(13) 0.8811(10) 0.127(9) Uiso 0.70(3) 1 d PDU B 1
H33A H -0.1121 0.1869 0.8441 0.153 Uiso 0.70(3) 1 calc PR B 1
H33B H -0.1738 0.1437 0.8707 0.153 Uiso 0.70(3) 1 calc PR B 1
C34 C -0.1912(18) 0.2475(14) 0.9104(14) 0.142(11) Uiso 0.70(3) 1 d PDU B 1
H34A H -0.2414 0.2835 0.8848 0.213 Uiso 0.70(3) 1 calc PR B 1
H34B H -0.1548 0.2772 0.9190 0.213 Uiso 0.70(3) 1 calc PR B 1
H34C H -0.2152 0.2330 0.9470 0.213 Uiso 0.70(3) 1 calc PR B 1
C32' C -0.0950(18) 0.1024(17) 0.889(3) 0.122(14) Uiso 0.30(3) 1 d PDU B 2
H32C H -0.1340 0.1016 0.8575 0.146 Uiso 0.30(3) 1 calc PR B 2
H32D H -0.1214 0.0922 0.9268 0.146 Uiso 0.30(3) 1 calc PR B 2
C33' C -0.098(3) 0.1887(19) 0.889(3) 0.155(18) Uiso 0.30(3) 1 d PDU B 2
H33C H -0.0707 0.1926 0.9258 0.186 Uiso 0.30(3) 1 calc PR B 2
H33D H -0.0572 0.1923 0.8568 0.186 Uiso 0.30(3) 1 calc PR B 2
C34' C -0.183(4) 0.262(2) 0.882(4) 0.15(3) Uiso 0.30(3) 1 d PDU B 2
H34D H -0.1720 0.3094 0.8652 0.228 Uiso 0.30(3) 1 calc PR B 2
H34E H -0.2124 0.2762 0.9202 0.228 Uiso 0.30(3) 1 calc PR B 2
H34F H -0.2221 0.2509 0.8557 0.228 Uiso 0.30(3) 1 calc PR B 2
C41 C 0.1886(9) -0.1931(7) 0.8957(6) 0.088(4) Uani 1 1 d DU . .
H41A H 0.1973 -0.1623 0.9278 0.106 Uiso 1 1 calc R C 1
H41B H 0.1227 -0.1744 0.8915 0.106 Uiso 1 1 calc R C 1
C42 C 0.2304(12) -0.2859(10) 0.9145(10) 0.069(7) Uiso 0.53(2) 1 d PDU D 1
H42A H 0.2012 -0.2925 0.9517 0.083 Uiso 0.53(2) 1 calc PR D 1
H42B H 0.2139 -0.3153 0.8849 0.083 Uiso 0.53(2) 1 calc PR D 1
C43 C 0.3302(13) -0.3305(13) 0.9230(12) 0.089(8) Uiso 0.53(2) 1 d PDU D 1
H43A H 0.3598 -0.3347 0.8842 0.107 Uiso 0.53(2) 1 calc PR D 1
H43B H 0.3490 -0.2956 0.9465 0.107 Uiso 0.53(2) 1 calc PR D 1
C44 C 0.365(2) -0.4147(14) 0.9515(13) 0.108(10) Uiso 0.53(2) 1 d PDU D 1
H44A H 0.4304 -0.4378 0.9548 0.162 Uiso 0.53(2) 1 calc PR D 1
H44B H 0.3486 -0.4509 0.9282 0.162 Uiso 0.53(2) 1 calc PR D 1
H44C H 0.3377 -0.4117 0.9907 0.162 Uiso 0.53(2) 1 calc PR D 1
C42' C 0.2530(18) -0.2599(13) 0.9357(10) 0.092(9) Uiso 0.47(2) 1 d PDU D 2
H42C H 0.2226 -0.2629 0.9733 0.111 Uiso 0.47(2) 1 calc PR D 2
H42D H 0.3046 -0.2471 0.9440 0.111 Uiso 0.47(2) 1 calc PR D 2
C43' C 0.287(2) -0.3427(14) 0.9072(11) 0.092(9) Uiso 0.47(2) 1 d PDU D 2
H43C H 0.2359 -0.3432 0.8850 0.110 Uiso 0.47(2) 1 calc PR D 2
H43D H 0.3341 -0.3455 0.8785 0.110 Uiso 0.47(2) 1 calc PR D 2
C44' C 0.323(4) -0.4178(19) 0.945(2) 0.22(3) Uiso 0.47(2) 1 d PDU D 2
H44D H 0.3398 -0.4671 0.9221 0.326 Uiso 0.47(2) 1 calc PR D 2
H44E H 0.2767 -0.4164 0.9742 0.326 Uiso 0.47(2) 1 calc PR D 2
H44F H 0.3759 -0.4209 0.9655 0.326 Uiso 0.47(2) 1 calc PR D 2
C51 C 0.1841(8) 0.0967(7) 0.5243(4) 0.069(3) Uani 1 1 d DU . .
H51A H 0.2285 0.0937 0.4932 0.083 Uiso 1 1 calc R E 1
H51B H 0.1794 0.0426 0.5262 0.083 Uiso 1 1 calc R E 1
C52 C 0.0932(11) 0.1645(9) 0.5050(9) 0.070(6) Uiso 0.615(19) 1 d PDU F 1
H52A H 0.0493 0.1781 0.5378 0.083 Uiso 0.615(19) 1 calc PR F 1
H52B H 0.0690 0.1462 0.4723 0.083 Uiso 0.615(19) 1 calc PR F 1
C53 C 0.1113(17) 0.2420(13) 0.4849(11) 0.114(9) Uiso 0.615(19) 1 d PDU F 1
H53A H 0.1155 0.2692 0.5205 0.136 Uiso 0.615(19) 1 calc PR F 1
H53B H 0.1714 0.2209 0.4657 0.136 Uiso 0.615(19) 1 calc PR F 1
C54 C 0.0496(19) 0.3043(15) 0.4469(12) 0.123(10) Uiso 0.615(19) 1 d PDU F 1
H54A H 0.0720 0.3466 0.4362 0.184 Uiso 0.615(19) 1 calc PR F 1
H54B H -0.0091 0.3308 0.4666 0.184 Uiso 0.615(19) 1 calc PR F 1
H54C H 0.0430 0.2790 0.4116 0.184 Uiso 0.615(19) 1 calc PR F 1
C52' C 0.130(2) 0.1715(15) 0.4853(11) 0.097(10) Uiso 0.385(19) 1 d PDU F 2
H52C H 0.1076 0.1521 0.4522 0.116 Uiso 0.385(19) 1 calc PR F 2
H52D H 0.1703 0.1958 0.4690 0.116 Uiso 0.385(19) 1 calc PR F 2
C53' C 0.0487(15) 0.2410(13) 0.5130(10) 0.053(8) Uiso 0.385(19) 1 d PDU F 2
H53C H 0.0026 0.2200 0.5227 0.063 Uiso 0.385(19) 1 calc PR F 2
H53D H 0.0682 0.2537 0.5502 0.063 Uiso 0.385(19) 1 calc PR F 2
C54' C 0.007(3) 0.3178(18) 0.4776(19) 0.136(17) Uiso 0.385(19) 1 d PDU F 2
H54D H -0.0424 0.3593 0.4996 0.204 Uiso 0.385(19) 1 calc PR F 2
H54E H -0.0170 0.3071 0.4419 0.204 Uiso 0.385(19) 1 calc PR F 2
H54F H 0.0520 0.3391 0.4671 0.204 Uiso 0.385(19) 1 calc PR F 2
C61 C 0.3712(7) -0.1341(6) 0.5352(4) 0.062(3) Uani 1 1 d DU . .
H61A H 0.3060 -0.1205 0.5343 0.075 Uiso 1 1 calc R G 1
H61B H 0.3848 -0.1042 0.5011 0.075 Uiso 1 1 calc R G 1
C62 C 0.4258(11) -0.2286(8) 0.5300(7) 0.071(5) Uiso 0.756(17) 1 d PDU H 1
H62A H 0.4888 -0.2400 0.5192 0.086 Uiso 0.756(17) 1 calc PR H 1
H62B H 0.4270 -0.2573 0.5687 0.086 Uiso 0.756(17) 1 calc PR H 1
C63 C 0.3888(11) -0.2647(9) 0.4856(6) 0.077(5) Uiso 0.756(17) 1 d PDU H 1
H63A H 0.3241 -0.2476 0.4950 0.092 Uiso 0.756(17) 1 calc PR H 1
H63B H 0.3916 -0.2375 0.4470 0.092 Uiso 0.756(17) 1 calc PR H 1
C64 C 0.4297(15) -0.3543(10) 0.4791(9) 0.110(7) Uiso 0.756(17) 1 d PDU H 1
H64A H 0.3987 -0.3675 0.4481 0.165 Uiso 0.756(17) 1 calc PR H 1
H64B H 0.4245 -0.3830 0.5160 0.165 Uiso 0.756(17) 1 calc PR H 1
H64C H 0.4936 -0.3730 0.4687 0.165 Uiso 0.756(17) 1 calc PR H 1
C62' C 0.373(2) -0.2190(12) 0.5295(16) 0.036(9) Uiso 0.244(17) 1 d PDU H 2
H62C H 0.3410 -0.2185 0.4935 0.044 Uiso 0.244(17) 1 calc PR H 2
H62D H 0.3414 -0.2321 0.5633 0.044 Uiso 0.244(17) 1 calc PR H 2
C63' C 0.470(2) -0.2866(19) 0.527(2) 0.095(15) Uiso 0.244(17) 1 d PDU H 2
H63C H 0.5065 -0.2637 0.5033 0.114 Uiso 0.244(17) 1 calc PR H 2
H63D H 0.4946 -0.2993 0.5671 0.114 Uiso 0.244(17) 1 calc PR H 2
C64' C 0.481(4) -0.365(2) 0.503(3) 0.11(2) Uiso 0.244(17) 1 d PDU H 2
H64D H 0.5453 -0.4045 0.5044 0.160 Uiso 0.244(17) 1 calc PR H 2
H64E H 0.4611 -0.3539 0.4621 0.160 Uiso 0.244(17) 1 calc PR H 2
H64F H 0.4455 -0.3884 0.5257 0.160 Uiso 0.244(17) 1 calc PR H 2
C100 C 0.1564(7) 0.1564(6) 0.8419(4) 0.047(2) Uani 1 1 d . . .
C101 C 0.1499(8) 0.2244(7) 0.8831(4) 0.060(3) Uani 1 1 d . . .
C102 C 0.0717(8) 0.3088(9) 0.8660(6) 0.071(4) Uani 1 1 d . . .
C103 C 0.0633(9) 0.3624(10) 0.8183(7) 0.087(4) Uani 1 1 d . . .
H103 H 0.1090 0.3468 0.7890 0.104 Uiso 1 1 calc R . .
C104 C -0.0119(12) 0.4396(11) 0.8125(8) 0.124(6) Uani 1 1 d . . .
H104 H -0.0175 0.4769 0.7797 0.149 Uiso 1 1 calc R . .
C105 C -0.0791(14) 0.4613(15) 0.8559(13) 0.150(10) Uani 1 1 d . . .
H105 H -0.1318 0.5127 0.8520 0.180 Uiso 1 1 calc R . .
C106 C -0.0683(14) 0.4073(16) 0.9049(12) 0.140(9) Uani 1 1 d . . .
H106 H -0.1128 0.4234 0.9349 0.168 Uiso 1 1 calc R . .
C107 C 0.0068(10) 0.3298(13) 0.9106(8) 0.096(5) Uani 1 1 d . . .
C108 C 0.0351(11) 0.2638(13) 0.9573(8) 0.100(5) Uani 1 1 d . . .
C109 C -0.0027(13) 0.2537(17) 1.0114(8) 0.134(10) Uani 1 1 d . . .
H109 H -0.0592 0.2964 1.0226 0.161 Uiso 1 1 calc R . .
C110 C 0.0362(19) 0.189(2) 1.0466(9) 0.167(14) Uani 1 1 d . . .
H110 H 0.0074 0.1840 1.0823 0.200 Uiso 1 1 calc R . .
C111 C 0.1231(13) 0.1248(12) 1.0318(5) 0.112(6) Uani 1 1 d . . .
H111 H 0.1516 0.0770 1.0577 0.134 Uiso 1 1 calc R . .
C112 C 0.1656(11) 0.1325(11) 0.9795(6) 0.090(5) Uani 1 1 d . . .
H112 H 0.2240 0.0917 0.9697 0.108 Uiso 1 1 calc R . .
C113 C 0.1202(9) 0.2004(10) 0.9435(6) 0.074(4) Uani 1 1 d . . .
C200 C 0.4140(7) -0.1456(7) 0.8559(4) 0.048(3) Uani 1 1 d . . .
C201 C 0.4927(7) -0.1759(7) 0.9013(4) 0.051(3) Uani 1 1 d . . .
C202 C 0.4484(8) -0.1743(9) 0.9601(4) 0.068(3) Uani 1 1 d . . .
C203 C 0.3893(9) -0.1097(10) 0.9886(5) 0.081(4) Uani 1 1 d . . .
H203 H 0.3694 -0.0542 0.9720 0.098 Uiso 1 1 calc R . .
C204 C 0.3567(12) -0.1248(14) 1.0438(6) 0.112(6) Uani 1 1 d . . .
H204 H 0.3141 -0.0790 1.0642 0.135 Uiso 1 1 calc R . .
C205 C 0.3849(16) -0.2025(18) 1.0678(7) 0.135(9) Uani 1 1 d . . .
H205 H 0.3632 -0.2103 1.1056 0.162 Uiso 1 1 calc R . .
C206 C 0.4449(14) -0.2724(14) 1.0393(7) 0.122(7) Uani 1 1 d . . .
H206 H 0.4617 -0.3272 1.0566 0.147 Uiso 1 1 calc R . .
C207 C 0.4814(11) -0.2604(10) 0.9830(5) 0.090(5) Uani 1 1 d . . .
C208 C 0.5443(10) -0.3156(10) 0.9438(6) 0.083(4) Uani 1 1 d . . .
C209 C 0.5907(13) -0.3995(11) 0.9484(8) 0.119(6) Uani 1 1 d . . .
H209 H 0.5804 -0.4312 0.9803 0.143 Uiso 1 1 calc R . .
C210 C 0.6525(12) -0.4376(10) 0.9065(8) 0.112(5) Uani 1 1 d . . .
H210 H 0.6871 -0.4965 0.9100 0.135 Uiso 1 1 calc R . .
C211 C 0.6664(10) -0.3926(9) 0.8585(7) 0.097(4) Uani 1 1 d . . .
H211 H 0.7116 -0.4202 0.8304 0.117 Uiso 1 1 calc R . .
C212 C 0.6141(8) -0.3073(8) 0.8521(6) 0.073(3) Uani 1 1 d . . .
H212 H 0.6196 -0.2765 0.8179 0.087 Uiso 1 1 calc R . .
C213 C 0.5526(8) -0.2664(8) 0.8965(5) 0.064(3) Uani 1 1 d . . .
C300 C 0.0820(7) 0.1147(6) 0.6911(5) 0.050(3) Uani 1 1 d . . .
C301 C -0.0177(7) 0.1339(7) 0.6991(5) 0.059(3) Uani 1 1 d . . .
C302 C -0.0747(7) 0.2291(8) 0.6907(5) 0.073(4) Uani 1 1 d . . .
C303 C -0.0816(8) 0.2905(9) 0.7279(6) 0.087(4) Uani 1 1 d . . .
H303 H -0.0475 0.2774 0.7629 0.104 Uiso 1 1 calc R . .
C304 C -0.1415(11) 0.3730(11) 0.7112(9) 0.117(6) Uani 1 1 d . . .
H304 H -0.1501 0.4161 0.7367 0.140 Uiso 1 1 calc R . .
C305 C -0.1887(12) 0.3942(11) 0.6589(9) 0.132(6) Uani 1 1 d . . .
H305 H -0.2242 0.4514 0.6475 0.158 Uiso 1 1 calc R . .
C306 C -0.1840(12) 0.3314(11) 0.6228(8) 0.126(6) Uani 1 1 d . . .
H306 H -0.2210 0.3447 0.5892 0.151 Uiso 1 1 calc R . .
C307 C -0.1252(9) 0.2507(9) 0.6372(6) 0.088(4) Uani 1 1 d . . .
C308 C -0.1046(8) 0.1711(8) 0.6089(6) 0.074(3) Uani 1 1 d . . .
C309 C -0.1364(9) 0.1558(10) 0.5595(6) 0.090(4) Uani 1 1 d . . .
H309 H -0.1798 0.2003 0.5362 0.108 Uiso 1 1 calc R . .
C310 C -0.1046(10) 0.0747(11) 0.5438(6) 0.088(4) Uani 1 1 d . . .
H310 H -0.1259 0.0641 0.5085 0.105 Uiso 1 1 calc R . .
C311 C -0.0430(9) 0.0072(10) 0.5769(6) 0.076(4) Uani 1 1 d . . .
H311 H -0.0217 -0.0484 0.5648 0.091 Uiso 1 1 calc R . .
C312 C -0.0141(8) 0.0244(7) 0.6278(5) 0.065(3) Uani 1 1 d . . .
H312 H 0.0276 -0.0203 0.6518 0.078 Uiso 1 1 calc R . .
C313 C -0.0438(7) 0.1036(7) 0.6443(5) 0.059(3) Uani 1 1 d . . .
C400 C 0.3371(7) -0.1912(6) 0.7081(4) 0.045(2) Uani 1 1 d . . .
C401 C 0.3209(7) -0.2710(6) 0.7215(4) 0.050(3) Uani 1 1 d . . .
C402 C 0.4056(8) -0.3500(6) 0.7203(5) 0.057(3) Uani 1 1 d . . .
C403 C 0.4765(9) -0.3804(8) 0.7601(6) 0.076(4) Uani 1 1 d . . .
H403 H 0.4761 -0.3495 0.7927 0.091 Uiso 1 1 calc R . .
C404 C 0.5478(10) -0.4574(9) 0.7505(7) 0.096(5) Uani 1 1 d . . .
H404 H 0.5955 -0.4818 0.7779 0.116 Uiso 1 1 calc R . .
C405 C 0.5490(12) -0.5001(9) 0.6990(9) 0.107(6) Uani 1 1 d . . .
H405 H 0.6005 -0.5503 0.6911 0.128 Uiso 1 1 calc R . .
C406 C 0.4806(11) -0.4713(8) 0.6623(7) 0.079(4) Uani 1 1 d . . .
H406 H 0.4819 -0.5016 0.6292 0.095 Uiso 1 1 calc R . .
C407 C 0.4065(9) -0.3961(7) 0.6726(5) 0.061(3) Uani 1 1 d . . .
C408 C 0.3220(9) -0.3519(7) 0.6424(5) 0.061(3) Uani 1 1 d . . .
C409 C 0.2876(11) -0.3736(9) 0.5951(6) 0.084(4) Uani 1 1 d . . .
H409 H 0.3222 -0.4241 0.5764 0.101 Uiso 1 1 calc R . .
C410 C 0.2016(13) -0.3201(10) 0.5755(6) 0.097(5) Uani 1 1 d . . .
H410 H 0.1776 -0.3342 0.5428 0.117 Uiso 1 1 calc R . .
C411 C 0.1496(10) -0.2463(9) 0.6028(7) 0.096(4) Uani 1 1 d . . .
H411 H 0.0905 -0.2108 0.5893 0.115 Uiso 1 1 calc R . .
C412 C 0.1860(9) -0.2247(8) 0.6511(5) 0.071(3) Uani 1 1 d . . .
H412 H 0.1528 -0.1738 0.6697 0.085 Uiso 1 1 calc R . .
C413 C 0.2700(8) -0.2791(7) 0.6700(5) 0.056(3) Uani 1 1 d . . .
C500 C 0.2612(6) 0.1982(6) 0.6987(4) 0.042(2) Uani 1 1 d . . .
C501 C 0.2516(7) 0.2570(6) 0.6428(4) 0.049(3) Uani 1 1 d . . .
C502 C 0.1772(8) 0.3437(7) 0.6480(4) 0.061(3) Uani 1 1 d . . .
C503 C 0.0852(10) 0.3683(8) 0.6468(6) 0.085(4) Uani 1 1 d . . .
H503 H 0.0600 0.3294 0.6438 0.103 Uiso 1 1 calc R . .
C504 C 0.0312(11) 0.4548(11) 0.6502(7) 0.112(5) Uani 1 1 d . . .
H504 H -0.0327 0.4752 0.6499 0.135 Uiso 1 1 calc R . .
C505 C 0.0685(16) 0.5096(9) 0.6541(8) 0.120(6) Uani 1 1 d . . .
H505 H 0.0296 0.5677 0.6540 0.144 Uiso 1 1 calc R . .
C506 C 0.1572(13) 0.4856(9) 0.6579(7) 0.095(5) Uani 1 1 d . . .
H506 H 0.1806 0.5254 0.6628 0.114 Uiso 1 1 calc R . .
C507 C 0.2147(9) 0.4014(7) 0.6544(5) 0.064(3) Uani 1 1 d . . .
C508 C 0.3121(10) 0.3570(7) 0.6531(4) 0.064(3) Uani 1 1 d . . .
C509 C 0.3801(11) 0.3831(8) 0.6574(5) 0.077(4) Uani 1 1 d . . .
H509 H 0.3651 0.4407 0.6610 0.092 Uiso 1 1 calc R . .
C510 C 0.4674(12) 0.3272(11) 0.6564(6) 0.091(5) Uani 1 1 d . . .
H510 H 0.5133 0.3456 0.6608 0.109 Uiso 1 1 calc R . .
C511 C 0.4912(9) 0.2428(8) 0.6490(5) 0.077(4) Uani 1 1 d . . .
H511 H 0.5531 0.2041 0.6485 0.092 Uiso 1 1 calc R . .
C512 C 0.4251(9) 0.2155(7) 0.6422(4) 0.061(3) Uani 1 1 d . . .
H512 H 0.4405 0.1582 0.6366 0.073 Uiso 1 1 calc R . .
C513 C 0.3368(8) 0.2728(7) 0.6438(4) 0.054(3) Uani 1 1 d . . .
C600 C 0.5205(7) -0.1022(5) 0.7097(4) 0.036(2) Uani 1 1 d . . .
C601 C 0.5846(6) -0.1437(5) 0.6589(4) 0.040(2) Uani 1 1 d . . .
C602 C 0.6540(7) -0.2319(6) 0.6784(4) 0.048(2) Uani 1 1 d . . .
C603 C 0.6379(9) -0.3019(7) 0.6885(5) 0.065(3) Uani 1 1 d . . .
H603 H 0.5795 -0.2999 0.6843 0.078 Uiso 1 1 calc R . .
C604 C 0.7124(11) -0.3758(8) 0.7052(6) 0.087(4) Uani 1 1 d . . .
H604 H 0.7045 -0.4257 0.7122 0.105 Uiso 1 1 calc R . .
C605 C 0.7970(12) -0.3788(9) 0.7118(6) 0.096(4) Uani 1 1 d . . .
H605 H 0.8456 -0.4296 0.7250 0.115 Uiso 1 1 calc R . .
C606 C 0.8114(9) -0.3081(9) 0.6993(6) 0.086(4) Uani 1 1 d . . .
H606 H 0.8700 -0.3102 0.7023 0.103 Uiso 1 1 calc R . .
C607 C 0.7378(8) -0.2334(7) 0.6820(5) 0.058(3) Uani 1 1 d . . .
C608 C 0.7335(7) -0.1505(7) 0.6639(4) 0.054(3) Uani 1 1 d . . .
C609 C 0.8019(9) -0.1238(9) 0.6604(6) 0.081(4) Uani 1 1 d . . .
H609 H 0.8621 -0.1589 0.6721 0.097 Uiso 1 1 calc R . .
C610 C 0.7756(11) -0.0426(11) 0.6387(6) 0.090(5) Uani 1 1 d . . .
H610 H 0.8202 -0.0216 0.6358 0.108 Uiso 1 1 calc R . .
C611 C 0.6880(10) 0.0112(8) 0.6207(5) 0.073(4) Uani 1 1 d . . .
H611 H 0.6741 0.0666 0.6059 0.088 Uiso 1 1 calc R . .
C612 C 0.6228(8) -0.0178(6) 0.6250(4) 0.055(3) Uani 1 1 d . . .
H612 H 0.5629 0.0162 0.6122 0.066 Uiso 1 1 calc R . .
C613 C 0.6472(8) -0.0983(6) 0.6484(4) 0.049(3) Uani 1 1 d . . .
O71 O 0.3841(7) 0.1116(7) 0.9969(3) 0.115(4) Uani 1 1 d . . .
O72 O 0.4102(6) 0.1282(4) 0.5049(3) 0.075(2) Uani 1 1 d . . .
O73 O -0.0373(13) -0.1122(12) 0.7665(8) 0.240(8) Uiso 1 1 d . . .
C1 C 0.2302(10) 0.4145(11) 0.4949(9) 0.139(12) Uani 0.50 1 d PDU . .
H1A H 0.2333 0.3882 0.5352 0.166 Uiso 0.50 1 calc PR . .
Cl1 Cl 0.2765(6) 0.3373(4) 0.4506(3) 0.111(3) Uani 0.50 1 d PDU . .
Cl2 Cl 0.1234(8) 0.4769(7) 0.4825(5) 0.181(5) Uani 0.50 1 d PDU . .
Cl3 Cl 0.2885(9) 0.4722(7) 0.4964(6) 0.204(6) Uani 0.50 1 d PDU . .
C2 C 0.8269(13) 0.6021(14) 0.0337(10) 0.126(11) Uiso 0.50 1 d PDU . .
H2A H 0.8331 0.6410 0.0612 0.151 Uiso 0.50 1 calc PR I 1
Cl4 Cl 0.8829(13) 0.6063(12) -0.0259(7) 0.125(6) Uiso 0.25 1 d PDU J 1
Cl5 Cl 0.8671(16) 0.5076(12) 0.0676(9) 0.158(7) Uiso 0.25 1 d PDU J 1
Cl6 Cl 0.7176(14) 0.633(2) 0.0234(14) 0.240(13) Uiso 0.25 1 d PDU J 1
Cl4' Cl 0.7805(19) 0.5381(16) 0.0505(11) 0.192(10) Uiso 0.25 1 d PDU J 2
Cl5' Cl 0.7853(14) 0.6645(12) -0.0260(8) 0.140(6) Uiso 0.25 1 d PDU J 2
Cl6' Cl 0.9338(15) 0.5405(19) 0.0137(15) 0.256(14) Uiso 0.25 1 d PDU . 2

loop_
_atom_site_aniso_label
_atom_site_aniso_U_11
_atom_site_aniso_U_22
_atom_site_aniso_U_33
_atom_site_aniso_U_23
_atom_site_aniso_U_13
_atom_site_aniso_U_12
Sn1 0.0429(4) 0.0494(4) 0.0385(4) -0.0132(3) 0.0025(3) -0.0230(4)
Sn2 0.0401(4) 0.0515(4) 0.0305(3) -0.0019(3) -0.0004(3) -0.0214(4)
Sn3 0.0421(5) 0.0721(5) 0.0602(5) -0.0243(4) 0.0097(4) -0.0309(4)
Sn4 0.0552(5) 0.0607(5) 0.0476(4) -0.0039(3) 0.0074(3) -0.0366(4)
Sn5 0.0482(5) 0.0348(4) 0.0394(4) -0.0025(3) -0.0100(3) -0.0160(4)
Sn6 0.0447(4) 0.0335(4) 0.0325(3) -0.0035(3) 0.0013(3) -0.0166(4)
O1 0.051(4) 0.048(4) 0.024(3) -0.004(3) 0.002(3) -0.025(4)
O2 0.058(5) 0.068(5) 0.031(3) -0.011(3) 0.003(3) -0.027(4)
O3 0.052(4) 0.074(5) 0.042(4) -0.015(3) 0.006(3) -0.039(4)
O4 0.058(5) 0.078(5) 0.067(5) -0.023(4) 0.005(4) -0.046(5)
O5 0.046(4) 0.039(4) 0.040(3) -0.002(3) 0.003(3) -0.022(3)
O6 0.050(4) 0.042(4) 0.041(4) 0.002(3) 0.000(3) -0.022(4)
O11 0.043(4) 0.074(5) 0.061(4) -0.033(4) 0.012(3) -0.029(4)
O12 0.042(4) 0.050(4) 0.044(4) -0.015(3) 0.000(3) -0.024(4)
O13 0.037(4) 0.070(5) 0.063(4) -0.027(4) 0.003(3) -0.026(4)
O21 0.050(5) 0.056(4) 0.045(4) 0.013(3) -0.011(3) -0.024(4)
O22 0.040(4) 0.042(4) 0.040(4) 0.004(3) 0.004(3) -0.016(4)
O23 0.058(5) 0.057(4) 0.047(4) 0.007(3) -0.004(3) -0.038(4)
O31 0.041(5) 0.098(6) 0.061(5) -0.034(4) 0.009(4) -0.030(5)
O32 0.036(4) 0.058(5) 0.052(4) -0.015(4) 0.009(3) -0.024(4)
O33 0.043(4) 0.043(4) 0.067(5) -0.008(4) -0.013(4) -0.008(4)
O41 0.076(5) 0.058(5) 0.058(4) -0.002(3) 0.015(4) -0.045(4)
O42 0.059(5) 0.039(4) 0.040(4) -0.004(3) 0.010(3) -0.024(4)
O43 0.056(4) 0.037(4) 0.046(4) -0.004(3) 0.011(3) -0.024(4)
O51 0.083(5) 0.037(4) 0.045(4) 0.003(3) -0.023(3) -0.028(4)
O52 0.042(4) 0.026(4) 0.042(4) -0.003(3) -0.005(3) -0.011(3)
O53 0.059(5) 0.047(4) 0.039(4) -0.015(3) 0.002(3) -0.024(4)
O61 0.048(4) 0.042(4) 0.037(3) -0.005(3) 0.003(3) -0.020(4)
O62 0.042(4) 0.040(4) 0.029(3) -0.007(3) 0.001(3) -0.019(4)
O63 0.038(4) 0.049(4) 0.033(4) -0.006(3) 0.005(3) -0.014(4)
C11 0.068(8) 0.080(8) 0.070(7) -0.022(6) 0.003(6) -0.052(7)
C12 0.126(11) 0.091(9) 0.090(9) -0.011(7) 0.006(8) -0.085(9)
C13 0.189(16) 0.109(12) 0.102(11) 0.001(9) -0.012(10) -0.101(13)
C14 0.28(3) 0.115(16) 0.20(2) -0.007(14) 0.028(19) -0.120(19)
C21 0.064(8) 0.105(10) 0.066(7) 0.000(6) -0.012(6) -0.062(8)
C22 0.116(11) 0.167(14) 0.138(12) 0.002(10) 0.019(9) -0.115(11)
C23 0.145(15) 0.227(19) 0.102(12) -0.023(12) 0.024(11) -0.116(15)
C24 0.117(13) 0.139(15) 0.181(17) -0.001(12) -0.010(12) -0.103(13)
C31 0.072(9) 0.129(12) 0.101(10) -0.017(9) 0.022(7) -0.058(9)
C41 0.102(10) 0.089(9) 0.091(9) -0.006(7) 0.034(8) -0.060(9)
C51 0.088(9) 0.064(7) 0.053(6) -0.002(5) -0.022(6) -0.028(7)
C61 0.067(8) 0.072(8) 0.046(6) -0.028(5) -0.001(5) -0.024(7)
C100 0.048(7) 0.049(6) 0.042(6) -0.013(5) 0.009(5) -0.020(6)
C101 0.060(8) 0.081(9) 0.051(6) -0.037(6) 0.024(6) -0.039(8)
C102 0.054(9) 0.076(9) 0.084(9) -0.044(8) 0.004(7) -0.025(8)
C103 0.070(10) 0.083(11) 0.103(11) -0.050(9) -0.011(8) -0.022(10)
C104 0.099(14) 0.084(12) 0.152(16) -0.050(11) -0.040(12) 0.005(12)
C105 0.071(14) 0.13(2) 0.22(3) -0.125(19) -0.011(18) 0.009(14)
C106 0.070(15) 0.16(2) 0.20(2) -0.118(18) 0.031(16) -0.038(17)
C107 0.036(9) 0.120(14) 0.134(14) -0.083(12) 0.025(9) -0.026(11)
C108 0.066(11) 0.145(16) 0.112(13) -0.082(12) 0.020(10) -0.058(12)
C109 0.098(14) 0.27(3) 0.089(13) -0.118(16) 0.079(13) -0.120(19)
C110 0.18(3) 0.35(4) 0.069(13) -0.069(18) 0.053(15) -0.20(3)
C111 0.145(15) 0.21(2) 0.038(8) -0.026(9) 0.015(9) -0.132(16)
C112 0.091(12) 0.142(15) 0.064(9) -0.025(9) 0.007(8) -0.073(12)
C113 0.052(9) 0.119(12) 0.070(9) -0.060(9) 0.019(7) -0.048(9)
C200 0.043(7) 0.058(7) 0.037(5) -0.009(5) 0.007(5) -0.015(6)
C201 0.051(7) 0.063(7) 0.037(6) 0.011(5) -0.006(5) -0.025(7)
C202 0.072(9) 0.118(11) 0.028(6) 0.005(6) -0.006(6) -0.056(9)
C203 0.090(10) 0.139(13) 0.044(7) -0.022(7) 0.017(7) -0.075(10)
C204 0.126(14) 0.20(2) 0.060(10) -0.042(11) 0.020(9) -0.107(16)
C205 0.17(2) 0.24(3) 0.045(10) 0.015(13) -0.006(10) -0.14(2)
C206 0.18(2) 0.170(19) 0.066(11) 0.053(11) -0.040(11) -0.127(18)
C207 0.101(12) 0.126(13) 0.056(8) 0.049(8) -0.025(8) -0.066(11)
C208 0.073(10) 0.088(11) 0.072(9) 0.033(8) -0.003(7) -0.024(9)
C209 0.109(15) 0.096(13) 0.127(14) 0.070(11) -0.010(11) -0.030(12)
C210 0.105(14) 0.064(10) 0.130(14) 0.041(10) -0.020(11) -0.005(10)
C211 0.079(11) 0.067(10) 0.125(13) 0.002(9) -0.027(9) -0.009(9)
C212 0.066(9) 0.066(9) 0.082(9) 0.006(7) -0.015(7) -0.024(8)
C213 0.057(8) 0.071(9) 0.064(7) 0.029(6) -0.012(6) -0.031(8)
C300 0.054(8) 0.037(6) 0.052(7) -0.005(5) -0.016(6) -0.011(6)
C301 0.026(6) 0.061(8) 0.078(8) -0.033(6) -0.007(5) -0.002(6)
C302 0.038(7) 0.083(9) 0.087(9) -0.035(7) -0.014(6) -0.008(7)
C303 0.045(8) 0.086(10) 0.114(11) -0.044(9) -0.021(7) -0.008(8)
C304 0.072(11) 0.081(12) 0.172(17) -0.060(11) -0.013(11) -0.001(11)
C305 0.087(13) 0.077(12) 0.175(18) -0.030(12) -0.040(12) 0.025(11)
C306 0.117(15) 0.088(12) 0.131(14) -0.016(10) -0.061(11) 0.001(12)
C307 0.060(9) 0.075(10) 0.109(11) -0.028(8) -0.019(8) -0.005(9)
C308 0.054(8) 0.076(9) 0.090(9) -0.028(7) -0.016(7) -0.021(8)
C309 0.089(11) 0.105(12) 0.080(9) -0.014(8) -0.035(8) -0.041(10)
C310 0.091(11) 0.130(14) 0.077(9) -0.041(10) 0.011(8) -0.076(11)
C311 0.082(10) 0.102(11) 0.070(8) -0.041(8) 0.012(7) -0.060(10)
C312 0.061(8) 0.073(8) 0.077(8) -0.027(6) 0.012(6) -0.043(7)
C313 0.039(7) 0.062(8) 0.080(8) -0.026(7) 0.011(6) -0.023(7)
C400 0.042(6) 0.039(6) 0.050(6) 0.002(5) -0.003(5) -0.014(6)
C401 0.072(8) 0.038(6) 0.052(6) 0.000(5) 0.000(5) -0.034(7)
C402 0.059(8) 0.036(6) 0.085(8) 0.009(6) -0.003(6) -0.032(7)
C403 0.082(10) 0.047(8) 0.106(10) 0.017(7) -0.013(8) -0.036(8)
C404 0.089(12) 0.060(10) 0.148(14) 0.029(9) -0.028(9) -0.042(10)
C405 0.093(13) 0.048(9) 0.189(18) -0.021(11) 0.023(12) -0.039(10)
C406 0.078(11) 0.057(9) 0.108(11) -0.007(8) 0.002(9) -0.035(9)
C407 0.074(9) 0.044(7) 0.079(8) -0.009(6) 0.006(7) -0.037(8)
C408 0.078(9) 0.045(7) 0.074(8) -0.002(6) 0.011(7) -0.039(7)
C409 0.116(13) 0.070(9) 0.085(9) -0.018(8) 0.001(9) -0.056(10)
C410 0.153(16) 0.094(12) 0.074(9) -0.012(8) -0.028(10) -0.077(13)
C411 0.077(10) 0.079(10) 0.128(13) 0.008(9) -0.039(9) -0.029(9)
C412 0.091(11) 0.061(8) 0.071(8) -0.013(6) -0.006(7) -0.040(9)
C413 0.067(8) 0.048(7) 0.060(7) 0.004(5) -0.006(6) -0.032(7)
C500 0.033(6) 0.034(6) 0.052(6) -0.002(5) -0.003(4) -0.007(5)
C501 0.053(7) 0.033(6) 0.051(6) -0.005(4) -0.014(5) -0.008(6)
C502 0.065(9) 0.042(7) 0.057(7) 0.001(5) -0.024(6) -0.003(7)
C503 0.089(12) 0.046(8) 0.098(10) -0.010(6) -0.037(8) -0.004(9)
C504 0.082(12) 0.085(12) 0.114(12) -0.002(9) -0.025(9) 0.020(11)
C505 0.147(19) 0.035(9) 0.141(15) 0.003(8) -0.022(13) -0.003(12)
C506 0.102(13) 0.045(9) 0.126(12) -0.015(8) 0.001(10) -0.019(10)
C507 0.085(10) 0.033(7) 0.069(7) 0.002(5) -0.018(6) -0.019(7)
C508 0.105(11) 0.046(7) 0.057(7) -0.002(5) -0.006(6) -0.046(8)
C509 0.113(12) 0.062(9) 0.076(8) -0.005(6) -0.004(8) -0.056(10)
C510 0.108(13) 0.114(13) 0.092(10) -0.013(9) -0.002(9) -0.085(12)
C511 0.065(9) 0.074(9) 0.097(10) -0.011(7) 0.007(7) -0.034(8)
C512 0.074(9) 0.053(7) 0.058(7) -0.006(5) -0.001(6) -0.030(8)
C513 0.075(9) 0.052(7) 0.041(6) 0.003(5) -0.008(5) -0.035(7)
C600 0.040(7) 0.032(5) 0.034(5) -0.001(4) -0.004(4) -0.013(5)
C601 0.049(6) 0.032(5) 0.038(5) -0.001(4) 0.005(4) -0.016(5)
C602 0.038(7) 0.048(7) 0.051(6) -0.004(5) 0.006(5) -0.012(6)
C603 0.073(9) 0.043(7) 0.072(8) -0.008(6) 0.010(6) -0.019(7)
C604 0.090(12) 0.037(8) 0.107(11) 0.003(7) -0.001(9) -0.001(9)
C605 0.086(13) 0.064(10) 0.104(11) -0.003(8) -0.011(9) 0.001(10)
C606 0.048(9) 0.079(10) 0.109(11) -0.008(8) -0.009(7) -0.005(9)
C607 0.046(8) 0.055(8) 0.061(7) -0.016(5) -0.001(5) -0.007(7)
C608 0.042(7) 0.057(7) 0.058(7) -0.014(5) 0.011(5) -0.017(7)
C609 0.072(9) 0.096(11) 0.097(10) -0.033(8) 0.017(7) -0.054(9)
C610 0.088(12) 0.130(14) 0.087(10) -0.039(9) 0.036(8) -0.079(12)
C611 0.112(12) 0.072(9) 0.068(8) -0.007(6) 0.012(8) -0.070(10)
C612 0.078(8) 0.052(7) 0.040(6) -0.003(5) 0.004(5) -0.033(7)
C613 0.064(8) 0.053(7) 0.032(5) -0.013(5) 0.014(5) -0.027(7)
O71 0.123(8) 0.188(11) 0.057(5) -0.035(6) 0.005(5) -0.083(9)
O72 0.109(7) 0.059(5) 0.057(5) 0.004(4) 0.026(4) -0.037(5)
C1 0.19(3) 0.21(3) 0.026(12) -0.003(16) -0.029(16) -0.09(3)
Cl1 0.176(8) 0.073(5) 0.085(5) -0.025(4) 0.031(5) -0.052(5)
Cl2 0.123(9) 0.156(10) 0.169(10) -0.010(8) 0.000(7) 0.029(8)
Cl3 0.256(14) 0.137(9) 0.230(12) -0.031(8) -0.149(11) -0.083(10)

loop_
_atom_type_symbol
_atom_type_description
_atom_type_scat_dispersion_real
_atom_type_scat_dispersion_imag
_atom_type_scat_source
C C 0.0033 0.0016 'International Tables Vol C Tables 4.2.6.8 and 6.1.1.4'
H H 0.0000 0.0000 'International Tables Vol C Tables 4.2.6.8 and 6.1.1.4'
O O 0.0106 0.0060 'International Tables Vol C Tables 4.2.6.8 and 6.1.1.4'
Sn Sn -0.6537 1.4246 'International Tables Vol C Tables 4.2.6.8 and 6.1.1.4'
Cl Cl 0.1484 0.1585 'International Tables Vol C Tables 4.2.6.8 and 6.1.1.4'

loop_
_geom_angle_atom_site_label_1
_geom_angle_atom_site_label_2
_geom_angle_atom_site_label_3
_geom_angle
_geom_angle_site_symmetry_3
O11 Sn1 O2 97.7(3) .
O11 Sn1 O1 158.8(2) .
O2 Sn1 O1 73.2(2) .
O11 Sn1 C11 98.3(3) .
O2 Sn1 C11 101.7(4) .
O1 Sn1 C11 102.2(3) .
O11 Sn1 O53 98.0(3) .
O2 Sn1 O53 157.1(2) .
O1 Sn1 O53 86.3(2) .
C11 Sn1 O53 92.5(3) .
O11 Sn1 O12 77.0(2) .
O2 Sn1 O12 88.1(2) .
O1 Sn1 O12 83.6(2) .
C11 Sn1 O12 169.7(3) .
O53 Sn1 O12 79.3(2) .
O21 Sn2 O1 158.5(2) .
O21 Sn2 O2 97.6(3) .
O1 Sn2 O2 73.0(2) .
O21 Sn2 C21 98.4(3) .
O1 Sn2 C21 102.3(3) .
O2 Sn2 C21 100.2(4) .
O21 Sn2 O22 77.8(2) .
O1 Sn2 O22 82.3(2) .
O2 Sn2 O22 87.1(2) .
C21 Sn2 O22 172.2(4) .
O21 Sn2 O63 97.7(2) .
O1 Sn2 O63 87.6(2) .
O2 Sn2 O63 158.9(2) .
C21 Sn2 O63 91.7(3) .
O22 Sn2 O63 82.1(2) .
O31 Sn3 O3 158.8(2) .
O31 Sn3 O4 98.7(3) .
O3 Sn3 O4 73.2(2) .
O31 Sn3 C31 99.2(4) .
O3 Sn3 C31 101.3(4) .
O4 Sn3 C31 99.2(4) .
O31 Sn3 O13 96.5(3) .
O3 Sn3 O13 87.1(2) .
O4 Sn3 O13 158.2(2) .
C31 Sn3 O13 93.7(4) .
O31 Sn3 O32 77.3(3) .
O3 Sn3 O32 82.7(2) .
O4 Sn3 O32 86.9(2) .
C31 Sn3 O32 173.4(4) .
O13 Sn3 O32 81.3(2) .
O41 Sn4 O3 160.0(2) .
O41 Sn4 C41 99.6(4) .
O3 Sn4 C41 99.6(4) .
O41 Sn4 O4 98.6(3) .
O3 Sn4 O4 73.4(2) .
C41 Sn4 O4 97.8(4) .
O41 Sn4 O23 96.0(3) .
O3 Sn4 O23 87.6(2) .
C41 Sn4 O23 95.2(4) .
O4 Sn4 O23 158.6(2) .
O41 Sn4 O42 77.5(2) .
O3 Sn4 O42 83.6(2) .
C41 Sn4 O42 175.5(4) .
O4 Sn4 O42 86.1(3) .
O23 Sn4 O42 81.8(2) .
O51 Sn5 O5 157.2(2) .
O51 Sn5 O6 95.5(3) .
O5 Sn5 O6 73.1(2) .
O51 Sn5 C51 102.8(3) .
O5 Sn5 C51 98.6(3) .
O6 Sn5 C51 99.6(4) .
O51 Sn5 O33 99.3(3) .
O5 Sn5 O33 87.5(2) .
O6 Sn5 O33 158.5(2) .
C51 Sn5 O33 92.2(4) .
O51 Sn5 O52 77.2(2) .
O5 Sn5 O52 82.7(2) .
O6 Sn5 O52 88.4(2) .
C51 Sn5 O52 171.9(4) .
O33 Sn5 O52 79.8(2) .
O61 Sn6 O5 159.8(2) .
O61 Sn6 O6 98.1(2) .
O5 Sn6 O6 73.4(2) .
O61 Sn6 C61 99.4(3) .
O5 Sn6 C61 100.3(3) .
O6 Sn6 C61 102.2(3) .
O61 Sn6 O62 77.1(2) .
O5 Sn6 O62 83.9(2) .
O6 Sn6 O62 85.5(2) .
C61 Sn6 O62 172.0(3) .
O61 Sn6 O43 95.1(2) .
O5 Sn6 O43 88.7(2) .
O6 Sn6 O43 158.9(2) .
C61 Sn6 O43 91.7(3) .
O62 Sn6 O43 81.6(2) .
Sn2 O1 Sn1 106.4(2) .
Sn1 O2 Sn2 106.4(3) .
Sn4 O3 Sn3 106.7(3) .
Sn3 O4 Sn4 105.4(3) .
Sn6 O5 Sn5 106.6(2) .
Sn5 O6 Sn6 105.7(2) .
C101 O11 Sn1 118.3(5) .
C100 O12 Sn1 114.1(5) .
C100 O13 Sn3 129.4(7) .
C201 O21 Sn2 119.1(5) .
C200 O22 Sn2 115.0(6) .
C200 O23 Sn4 131.3(6) .
C301 O31 Sn3 119.4(6) .
C300 O32 Sn3 112.6(6) .
C300 O33 Sn5 131.2(7) .
C401 O41 Sn4 119.8(5) .
C400 O42 Sn4 114.4(6) .
C400 O43 Sn6 128.1(6) .
C501 O51 Sn5 118.9(5) .
C500 O52 Sn5 113.8(6) .
C500 O53 Sn1 129.6(6) .
C601 O61 Sn6 118.4(5) .
C600 O62 Sn6 115.7(5) .
C600 O63 Sn2 131.3(6) .
C12 C11 Sn1 114.2(7) .
C13 C12 C11 114.7(10) .
C14 C13 C12 116.8(13) .
C22 C21 Sn2 118.2(7) .
C23 C22 C21 113.1(11) .
C24 C23 C22 120.1(14) .
C32 C31 C32' 35(2) .
C32 C31 Sn3 119.9(12) .
C32' C31 Sn3 116(2) .
C31 C32 C33 113.4(15) .
C34 C33 C32 116.6(18) .
C33' C32' C31 116(2) .
C34' C33' C32' 120(3) .
C42' C41 C42 33.9(10) .
C42' C41 Sn4 119.1(14) .
C42 C41 Sn4 117.0(11) .
C43 C42 C41 119.1(15) .
C44 C43 C42 116.6(18) .
C41 C42' C43' 109.0(17) .
C44' C43' C42' 117(2) .
C52' C51 C52 30.2(13) .
C52' C51 Sn5 122.6(15) .
C52 C51 Sn5 118.9(10) .
C51 C52 C53 105.4(13) .
C54 C53 C52 118.9(17) .
C51 C52' C53' 116.9(18) .
C54' C53' C52' 115(2) .
C62' C61 C62 30.7(11) .
C62' C61 Sn6 124.9(15) .
C62 C61 Sn6 112.7(8) .
C63 C62 C61 113.6(11) .
C64 C63 C62 119.6(14) .
C61 C62' C63' 111.2(19) .
C64' C63' C62' 116(2) .
O12 C100 O13 125.1(8) .
O12 C100 C101 116.6(9) .
O13 C100 C101 118.2(9) .
O11 C101 C102 111.8(9) .
O11 C101 C113 113.2(9) .
C102 C101 C113 103.1(10) .
O11 C101 C100 110.6(8) .
C102 C101 C100 111.3(9) .
C113 C101 C100 106.5(8) .
C103 C102 C107 121.6(16) .
C103 C102 C101 129.4(11) .
C107 C102 C101 108.9(15) .
C102 C103 C104 120.5(15) .
C103 C104 C105 119(2) .
C106 C105 C104 120(2) .
C107 C106 C105 121(2) .
C102 C107 C106 118(2) .
C102 C107 C108 110.0(15) .
C106 C107 C108 132.1(17) .
C109 C108 C113 117(2) .
C109 C108 C107 133.7(18) .
C113 C108 C107 109.6(14) .
C110 C109 C108 123(2) .
C109 C110 C111 120.0(19) .
C112 C111 C110 120.1(19) .
C113 C112 C111 117.2(16) .
C112 C113 C108 123.3(15) .
C112 C113 C101 128.4(12) .
C108 C113 C101 108.3(15) .
O23 C200 O22 125.0(9) .
O23 C200 C201 118.5(9) .
O22 C200 C201 116.4(8) .
O21 C201 C213 113.8(8) .
O21 C201 C202 113.5(8) .
C213 C201 C202 102.6(9) .
O21 C201 C200 110.3(8) .
C213 C201 C200 110.9(8) .
C202 C201 C200 105.2(8) .
C203 C202 C207 123.1(11) .
C203 C202 C201 130.0(12) .
C207 C202 C201 107.0(11) .
C202 C203 C204 119.2(15) .
C205 C204 C203 120.9(18) .
C204 C205 C206 122.4(17) .
C205 C206 C207 119.0(17) .
C208 C207 C206 133.8(15) .
C208 C207 C202 110.7(11) .
C206 C207 C202 115.5(16) .
C209 C208 C213 123.3(14) .
C209 C208 C207 129.8(14) .
C213 C208 C207 106.8(13) .
C208 C209 C210 118.5(14) .
C209 C210 C211 121.6(15) .
C212 C211 C210 119.5(15) .
C211 C212 C213 119.4(13) .
C208 C213 C212 117.4(13) .
C208 C213 C201 112.9(11) .
C212 C213 C201 129.7(10) .
O33 C300 O32 121.9(9) .
O33 C300 C301 120.6(10) .
O32 C300 C301 117.3(10) .
O31 C301 C300 111.2(9) .
O31 C301 C313 115.4(9) .
C300 C301 C313 105.6(8) .
O31 C301 C302 114.1(9) .
C300 C301 C302 109.0(9) .
C313 C301 C302 100.8(9) .
C303 C302 C307 120.7(13) .
C303 C302 C301 127.8(11) .
C307 C302 C301 111.5(10) .
C302 C303 C304 116.6(13) .
C305 C304 C303 122.7(14) .
C304 C305 C306 120.0(16) .
C307 C306 C305 118.5(15) .
C306 C307 C302 121.1(12) .
C306 C307 C308 131.7(13) .
C302 C307 C308 107.0(12) .
C309 C308 C313 119.6(12) .
C309 C308 C307 131.2(14) .
C313 C308 C307 109.1(11) .
C308 C309 C310 118.4(14) .
C309 C310 C311 123.3(12) .
C312 C311 C310 117.0(12) .
C313 C312 C311 121.2(13) .
C312 C313 C308 120.5(11) .
C312 C313 C301 127.9(12) .
C308 C313 C301 111.6(9) .
O42 C400 O43 125.2(8) .
O42 C400 C401 118.4(8) .
O43 C400 C401 116.4(8) .
O41 C401 C402 113.8(8) .
O41 C401 C413 112.7(8) .
C402 C401 C413 101.8(8) .
O41 C401 C400 108.4(7) .
C402 C401 C400 113.0(8) .
C413 C401 C400 106.9(8) .
C403 C402 C407 120.8(11) .
C403 C402 C401 128.3(11) .
C407 C402 C401 110.9(10) .
C404 C403 C402 117.7(13) .
C403 C404 C405 119.8(14) .
C406 C405 C404 121.7(15) .
C405 C406 C407 119.3(14) .
C406 C407 C402 120.5(12) .
C406 C407 C408 131.8(11) .
C402 C407 C408 107.7(10) .
C413 C408 C409 120.0(13) .
C413 C408 C407 109.6(10) .
C409 C408 C407 130.4(12) .
C408 C409 C410 118.7(12) .
C409 C410 C411 121.4(12) .
C410 C411 C412 119.2(14) .
C413 C412 C411 118.1(11) .
C412 C413 C408 122.6(11) .
C412 C413 C401 127.5(10) .
C408 C413 C401 109.9(11) .
O52 C500 O53 125.6(8) .
O52 C500 C501 117.6(8) .
O53 C500 C501 116.6(8) .
O51 C501 C502 114.0(8) .
O51 C501 C513 114.1(8) .
C502 C501 C513 102.2(8) .
O51 C501 C500 109.4(7) .
C502 C501 C500 113.0(8) .
C513 C501 C500 103.6(8) .
C503 C502 C507 122.1(11) .
C503 C502 C501 128.1(10) .
C507 C502 C501 109.9(10) .
C502 C503 C504 115.7(13) .
C505 C504 C503 121.3(15) .
C506 C505 C504 123.0(15) .
C505 C506 C507 118.8(14) .
C506 C507 C502 118.9(13) .
C506 C507 C508 132.1(12) .
C502 C507 C508 108.9(9) .
C509 C508 C513 118.1(13) .
C509 C508 C507 132.5(11) .
C513 C508 C507 109.4(10) .
C510 C509 C508 120.4(12) .
C509 C510 C511 120.9(12) .
C512 C511 C510 120.0(13) .
C513 C512 C511 118.4(11) .
C512 C513 C508 122.0(10) .
C512 C513 C501 128.2(9) .
C508 C513 C501 109.5(11) .
O63 C600 O62 125.2(8) .
O63 C600 C601 118.4(9) .
O62 C600 C601 116.3(8) .
O61 C601 C602 112.7(7) .
O61 C601 C600 111.0(8) .
C602 C601 C600 110.6(7) .
O61 C601 C613 114.0(7) .
C602 C601 C613 100.6(8) .
C600 C601 C613 107.3(7) .
C607 C602 C603 123.3(11) .
C607 C602 C601 110.2(9) .
C603 C602 C601 126.5(9) .
C602 C603 C604 116.1(12) .
C605 C604 C603 122.2(13) .
C604 C605 C606 120.2(14) .
C605 C606 C607 118.6(13) .
C602 C607 C606 119.6(11) .
C602 C607 C608 109.9(10) .
C606 C607 C608 130.5(11) .
C613 C608 C609 121.4(11) .
C613 C608 C607 108.9(9) .
C609 C608 C607 129.7(12) .
C610 C609 C608 114.9(13) .
C609 C610 C611 124.6(12) .
C612 C611 C610 118.6(11) .
C611 C612 C613 117.7(12) .
C608 C613 C612 122.7(10) .
C608 C613 C601 110.3(9) .
C612 C613 C601 127.0(10) .
Cl2 C1 Cl1 115.5(11) .
Cl2 C1 Cl3 109.0(12) .
Cl1 C1 Cl3 112.0(11) .
Cl4' C2 Cl4 128(2) .
Cl4' C2 Cl6 59.6(13) .
Cl4 C2 Cl6 114.1(16) .
Cl4' C2 Cl5 48.1(11) .
Cl4 C2 Cl5 113.4(15) .
Cl6 C2 Cl5 107.5(14) .
Cl4' C2 Cl5' 114.7(17) .
Cl4 C2 Cl5' 53.5(10) .
Cl6 C2 Cl5' 65.3(12) .
Cl5 C2 Cl5' 150(2) .
Cl4' C2 Cl6' 105.4(16) .
Cl4 C2 Cl6' 49.8(12) .
Cl6 C2 Cl6' 148(2) .
Cl5 C2 Cl6' 67.2(13) .
Cl5' C2 Cl6' 103.0(14) .
C2 Cl6' Cl6' 177(3) 2_765

loop_
_geom_bond_atom_site_label_1
_geom_bond_atom_site_label_2
_geom_bond_distance
_geom_bond_site_symmetry_2
Sn1 O11 2.014(6) .
Sn1 O2 2.086(7) .
Sn1 O1 2.101(6) .
Sn1 C11 2.136(9) .
Sn1 O53 2.175(6) .
Sn1 O12 2.177(5) .
Sn2 O21 2.025(6) .
Sn2 O1 2.092(6) .
Sn2 O2 2.104(6) .
Sn2 C21 2.139(9) .
Sn2 O22 2.159(6) .
Sn2 O63 2.179(6) .
Sn3 O31 2.018(8) .
Sn3 O3 2.101(7) .
Sn3 O4 2.112(7) .
Sn3 C31 2.118(12) .
Sn3 O13 2.172(6) .
Sn3 O32 2.175(6) .
Sn4 O41 2.000(6) .
Sn4 O3 2.087(6) .
Sn4 C41 2.105(11) .
Sn4 O4 2.113(7) .
Sn4 O23 2.159(6) .
Sn4 O42 2.160(6) .
Sn5 O51 2.014(6) .
Sn5 O5 2.099(6) .
Sn5 O6 2.101(6) .
Sn5 C51 2.113(10) .
Sn5 O33 2.171(7) .
Sn5 O52 2.180(5) .
Sn6 O61 2.024(6) .
Sn6 O5 2.083(6) .
Sn6 O6 2.104(6) .
Sn6 C61 2.140(9) .
Sn6 O62 2.167(5) .
Sn6 O43 2.179(6) .
O11 C101 1.402(11) .
O12 C100 1.259(11) .
O13 C100 1.260(11) .
O21 C201 1.394(11) .
O22 C200 1.279(11) .
O23 C200 1.266(11) .
O31 C301 1.359(13) .
O32 C300 1.286(11) .
O33 C300 1.259(11) .
O41 C401 1.406(11) .
O42 C400 1.241(11) .
O43 C400 1.279(10) .
O51 C501 1.397(10) .
O52 C500 1.237(10) .
O53 C500 1.267(10) .
O61 C601 1.406(10) .
O62 C600 1.259(10) .
O63 C600 1.251(10) .
C11 C12 1.526(12) .
C12 C13 1.516(12) .
C13 C14 1.467(15) .
C21 C22 1.532(12) .
C22 C23 1.510(13) .
C23 C24 1.372(14) .
C31 C32 1.503(14) .
C31 C32' 1.531(16) .
C32 C33 1.507(15) .
C33 C34 1.463(16) .
C32' C33' 1.508(17) .
C33' C34' 1.450(18) .
C41 C42' 1.487(15) .
C41 C42 1.522(14) .
C42 C43 1.494(15) .
C43 C44 1.465(16) .
C42' C43' 1.511(16) .
C43' C44' 1.448(17) .
C51 C52' 1.496(16) .
C51 C52 1.515(14) .
C52 C53 1.564(15) .
C53 C54 1.405(16) .
C52' C53' 1.523(16) .
C53' C54' 1.440(17) .
C61 C62' 1.503(15) .
C61 C62 1.531(12) .
C62 C63 1.504(13) .
C63 C64 1.448(14) .
C62' C63' 1.525(17) .
C63' C64' 1.455(18) .
C100 C101 1.541(13) .
C101 C102 1.531(18) .
C101 C113 1.547(17) .
C102 C103 1.372(18) .
C102 C107 1.397(17) .
C103 C104 1.40(2) .
C104 C105 1.40(3) .
C105 C106 1.39(3) .
C106 C107 1.40(3) .
C107 C108 1.46(2) .
C108 C109 1.40(2) .
C108 C113 1.407(19) .
C109 C110 1.29(3) .
C110 C111 1.44(3) .
C111 C112 1.394(17) .
C112 C113 1.353(19) .
C200 C201 1.567(14) .
C201 C213 1.486(15) .
C201 C202 1.505(13) .
C202 C203 1.333(17) .
C202 C207 1.451(18) .
C203 C204 1.412(18) .
C204 C205 1.34(3) .
C205 C206 1.39(3) .
C206 C207 1.45(2) .
C207 C208 1.42(2) .
C208 C209 1.35(2) .
C208 C213 1.386(15) .
C209 C210 1.35(2) .
C210 C211 1.39(2) .
C211 C212 1.381(17) .
C212 C213 1.406(16) .
C300 C301 1.528(14) .
C301 C313 1.536(14) .
C301 C302 1.540(16) .
C302 C303 1.387(15) .
C302 C307 1.437(17) .
C303 C304 1.40(2) .
C304 C305 1.39(2) .
C305 C306 1.40(2) .
C306 C307 1.363(19) .
C307 C308 1.488(16) .
C308 C309 1.348(15) .
C308 C313 1.410(16) .
C309 C310 1.369(18) .
C310 C311 1.386(19) .
C311 C312 1.370(15) .
C312 C313 1.346(14) .
C400 C401 1.556(12) .
C401 C402 1.490(15) .
C401 C413 1.514(14) .
C402 C403 1.392(16) .
C402 C407 1.401(14) .
C403 C404 1.389(18) .
C404 C405 1.43(2) .
C405 C406 1.318(19) .
C406 C407 1.392(17) .
C407 C408 1.440(16) .
C408 C413 1.382(15) .
C408 C409 1.383(16) .
C409 C410 1.388(19) .
C410 C411 1.391(19) .
C411 C412 1.419(17) .
C412 C413 1.364(16) .
C500 C501 1.567(13) .
C501 C502 1.506(14) .
C501 C513 1.538(14) .
C502 C503 1.378(16) .
C502 C507 1.417(14) .
C503 C504 1.409(18) .
C504 C505 1.36(2) .
C505 C506 1.33(2) .
C506 C507 1.385(17) .
C507 C508 1.446(16) .
C508 C509 1.384(16) .
C508 C513 1.396(14) .
C509 C510 1.346(18) .
C510 C511 1.392(18) .
C511 C512 1.380(15) .
C512 C513 1.367(15) .
C600 C601 1.537(12) .
C601 C602 1.533(13) .
C601 C613 1.556(12) .
C602 C607 1.367(14) .
C602 C603 1.378(13) .
C603 C604 1.396(17) .
C604 C605 1.377(19) .
C605 C606 1.380(18) .
C606 C607 1.400(16) .
C607 C608 1.472(15) .
C608 C613 1.362(14) .
C608 C609 1.389(14) .
C609 C610 1.376(19) .
C610 C611 1.398(18) .
C611 C612 1.368(14) .
C612 C613 1.382(14) .
C1 Cl2 1.643(14) .
C1 Cl1 1.645(13) .
C1 Cl3 1.672(15) .
C2 Cl4' 1.635(16) .
C2 Cl4 1.636(15) .
C2 Cl6 1.655(16) .
C2 Cl5 1.661(15) .
C2 Cl5' 1.667(15) .
C2 Cl6' 1.686(16) .
Cl6' Cl6' 2.12(4) 2_765
